data_7230031
loop_
_publ_author_name
'Zeng, Cheng-Hui'
'Wu, Haiming'
'Luo, Zhixun'
'Yao, Jiannian'

_publ_section_title
;
 Weak interactions cause selective cocrystal formation of lanthanide
 nitrates and tetra-2-pyridinylpyrazine
;
_journal_issue 8
_journal_name_full CrystEngComm
_journal_page_first 1123
_journal_paper_doi 10.1039/C7CE02098H
_journal_volume 20
_journal_year 2018
_chemical_formula_sum 'C24 H16 N11 O15 Tb'
_chemical_formula_weight 857.41
_space_group_IT_number 15
_space_group_name_Hall '-C 2yc'
_space_group_name_H-M_alt 'C 1 2/c 1'
_symmetry_cell_setting monoclinic
_symmetry_space_group_name_Hall '-C 2yc'
_symmetry_space_group_name_H-M 'C 1 2/c 1'
_atom_sites_solution_hydrogens geom
_atom_sites_solution_primary direct
_atom_sites_solution_secondary difmap
_audit_creation_method SHELXL-97
_audit_update_record
;
2017-09-30 deposited with the CCDC.
2018-01-25 downloaded from the CCDC.
;
_cell_angle_alpha 90.00
_cell_angle_beta 96.62(3)
_cell_angle_gamma 90.00
_cell_formula_units_Z 4
_cell_length_a 11.434(2)
_cell_length_b 19.348(4)
_cell_length_c 13.721(3)
_cell_measurement_reflns_used 5620
_cell_measurement_temperature 293(2)
_cell_measurement_theta_max 27.4851
_cell_measurement_theta_min 2.0793
_cell_volume 3015.2(11)
_computing_cell_refinement 'Bruker FRAMBO'
_computing_data_collection 'Bruker FRAMBO'
_computing_data_reduction 'Bruker SAINT'
_computing_molecular_graphics 'Bruker SHELXTL'
_computing_publication_material 'Bruker SHELXTL'
_computing_structure_refinement 'SHELXL-97 (Sheldrick, 1997)'
_computing_structure_solution 'SHELXS-97 (Sheldrick, 1990)'
_diffrn_ambient_temperature 293(2)
_diffrn_measured_fraction_theta_full 0.984
_diffrn_measured_fraction_theta_max 0.984
_diffrn_measurement_device_type 'multiwire proportional'
_diffrn_measurement_method 'phi and omega scans'
_diffrn_radiation_monochromator graphite
_diffrn_radiation_source 'fine-focus sealed tube'
_diffrn_radiation_type MoK\a
_diffrn_radiation_wavelength 0.71073
_diffrn_reflns_av_R_equivalents 0.0472
_diffrn_reflns_av_sigmaI/netI 0.0284
_diffrn_reflns_limit_h_max 14
_diffrn_reflns_limit_h_min -13
_diffrn_reflns_limit_k_max 25
_diffrn_reflns_limit_k_min -25
_diffrn_reflns_limit_l_max 17
_diffrn_reflns_limit_l_min -17
_diffrn_reflns_number 18074
_diffrn_reflns_theta_full 27.49
_diffrn_reflns_theta_max 27.49
_diffrn_reflns_theta_min 2.99
_exptl_absorpt_coefficient_mu 2.440
_exptl_absorpt_correction_T_max 0.8674
_exptl_absorpt_correction_T_min 0.4202
_exptl_absorpt_correction_type multi-scan
_exptl_crystal_colour colorless
_exptl_crystal_density_diffrn 1.889
_exptl_crystal_density_method 'not measured'
_exptl_crystal_description prism
_exptl_crystal_F_000 1688
_exptl_crystal_size_max 0.43
_exptl_crystal_size_mid 0.11
_exptl_crystal_size_min 0.06
_refine_diff_density_max 2.032
_refine_diff_density_min -0.944
_refine_diff_density_rms 0.126
_refine_ls_extinction_method none
_refine_ls_goodness_of_fit_ref 1.007
_refine_ls_hydrogen_treatment mixed
_refine_ls_matrix_type full
_refine_ls_number_parameters 232
_refine_ls_number_reflns 3413
_refine_ls_number_restraints 72
_refine_ls_restrained_S_all 1.040
_refine_ls_R_factor_all 0.0437
_refine_ls_R_factor_gt 0.0430
_refine_ls_shift/su_max 0.000
_refine_ls_shift/su_mean 0.000
_refine_ls_structure_factor_coef Fsqd
_refine_ls_weighting_details 'calc w=1/[\s^2^(Fo^2^)+(0.0856P)^2^+17.6718P] where P=(Fo^2^+2Fc^2^)/3'
_refine_ls_weighting_scheme calc
_refine_ls_wR_factor_gt 0.1238
_refine_ls_wR_factor_ref 0.1245
_reflns_number_gt 3385
_reflns_number_total 3413
_reflns_threshold_expression >2sigma(I)
_cod_data_source_file c7ce02098h2.cif
_cod_data_source_block 1-Tb
_cod_depositor_comments
;
The following automatic conversions were performed:

'_symmetry_cell_setting' value 'Monoclinic' changed to 'monoclinic'
according to
/home/data/users/saulius/crontab/automatic-downloads/rss-feeds/RSC/lib/dictionaries/cif_core.dic
dictionary named 'cif_core.dic' version 2.4.2 from 2011-04-26.

Automatic conversion script
Id: cif_fix_values 4973 2017-02-22 13:04:09Z antanas 

 Adding full bibliography for 7230030--7230033.cif.
;
_cod_original_cell_volume 3015.2(10)
_cod_original_sg_symbol_H-M C2/c
_cod_database_code 7230031

loop_
_symmetry_equiv_pos_as_xyz
'x, y, z'
'-x, y, -z+1/2'
'x+1/2, y+1/2, z'
'-x+1/2, y+1/2, -z+1/2'
'-x, -y, -z'
'x, -y, z-1/2'
'-x+1/2, -y+1/2, -z'
'x+1/2, -y+1/2, z-1/2'

loop_
_atom_site_label
_atom_site_type_symbol
_atom_site_fract_x
_atom_site_fract_y
_atom_site_fract_z
_atom_site_U_iso_or_equiv
_atom_site_adp_type
_atom_site_occupancy
_atom_site_symmetry_multiplicity
_atom_site_calc_flag
_atom_site_refinement_flags
N5 N 0.5143(4) 0.1346(2) -0.0193(3) 0.0301(8) Uani 1 1 d .
N4 N 0.5762(4) 0.2391(2) 0.0831(4) 0.0359(9) Uani 1 1 d .
C6 C 0.3661(4) 0.2607(2) 0.0342(3) 0.0251(8) Uani 1 1 d .
N6 N 0.2159(3) 0.1935(2) -0.0523(3) 0.0257(7) Uani 1 1 d .
C7 C 0.3294(4) 0.2004(2) -0.0205(3) 0.0252(8) Uani 1 1 d .
C5 C 0.4858(4) 0.2838(2) 0.0774(4) 0.0281(9) Uani 1 1 d .
C12 C 0.5798(4) 0.0824(3) -0.0479(4) 0.0337(10) Uani 1 1 d .
H12 H 0.6596 0.0808 -0.0252 0.040 Uiso 1 1 calc R
C4 C 0.5041(4) 0.3506(3) 0.1130(4) 0.0339(10) Uani 1 1 d .
H4 H 0.4421 0.3819 0.1083 0.041 Uiso 1 1 calc R
C8 C 0.3999(4) 0.1400(2) -0.0515(3) 0.0255(8) Uani 1 1 d .
C10 C 0.4132(5) 0.0342(3) -0.1417(4) 0.0324(10) Uani 1 1 d .
H10 H 0.3780 -0.0002 -0.1825 0.039 Uiso 1 1 calc R
C3 C 0.6150(5) 0.3706(3) 0.1554(5) 0.0391(12) Uani 1 1 d .
H3 H 0.6279 0.4152 0.1792 0.047 Uiso 1 1 calc R
C11 C 0.5327(5) 0.0311(3) -0.1096(4) 0.0347(10) Uani 1 1 d .
H11 H 0.5794 -0.0045 -0.1292 0.042 Uiso 1 1 calc R
C9 C 0.3460(4) 0.0891(3) -0.1125(4) 0.0291(9) Uani 1 1 d .
H9 H 0.2658 0.0915 -0.1337 0.035 Uiso 1 1 calc R
C1 C 0.6837(4) 0.2576(3) 0.1235(5) 0.0424(13) Uani 1 1 d .
H1 H 0.7449 0.2258 0.1260 0.051 Uiso 1 1 calc R
C2 C 0.7058(4) 0.3233(3) 0.1619(4) 0.0392(12) Uani 1 1 d .
H2 H 0.7804 0.3352 0.1913 0.047 Uiso 1 1 calc R
Tb1 Tb 0.0000 0.111714(14) 0.2500 0.02575(13) Uani 1 2 d S
O7 O -0.0491(3) 0.22725(17) 0.1781(3) 0.0329(7) Uani 1 1 d .
O8 O 0.0000 0.3251(2) 0.2500 0.0329(10) Uani 1 2 d S
O3 O 0.3362(5) 0.1155(2) 0.1693(5) 0.0595(14) Uani 1 1 d U
N1 N 0.2354(5) 0.1130(2) 0.1885(4) 0.0421(11) Uani 1 1 d U
N3 N 0.0000 0.2614(3) 0.2500 0.0269(11) Uani 1 2 d S
O6 O 0.1535(4) 0.0077(2) 0.4898(3) 0.0478(10) Uani 1 1 d U
O4 O 0.1155(7) 0.1043(2) 0.4112(4) 0.0715(16) Uani 1 1 d U
N2 N 0.1031(4) 0.0391(2) 0.4212(3) 0.0365(9) Uani 1 1 d U
O2 O 0.1957(5) 0.0607(3) 0.2277(5) 0.0794(16) Uani 1 1 d U
O5 O 0.0406(4) 0.0105(2) 0.3526(3) 0.0522(11) Uani 1 1 d U
O1 O 0.1620(5) 0.1575(3) 0.1663(5) 0.0778(16) Uani 1 1 d U

loop_
_atom_site_aniso_label
_atom_site_aniso_U_11
_atom_site_aniso_U_22
_atom_site_aniso_U_33
_atom_site_aniso_U_23
_atom_site_aniso_U_13
_atom_site_aniso_U_12
N5 0.0224(18) 0.0269(19) 0.040(2) 0.0005(17) 0.0001(15) 0.0044(16)
N4 0.0214(19) 0.034(2) 0.049(3) -0.0046(19) -0.0072(17) 0.0075(16)
C6 0.0188(19) 0.023(2) 0.032(2) 0.0002(17) -0.0041(16) 0.0007(16)
N6 0.0201(17) 0.0252(17) 0.0305(19) -0.0023(14) -0.0019(14) 0.0019(14)
C7 0.0215(19) 0.0217(19) 0.031(2) -0.0009(16) -0.0008(16) 0.0012(15)
C5 0.020(2) 0.027(2) 0.035(2) 0.0017(18) -0.0031(17) -0.0011(16)
C12 0.023(2) 0.034(2) 0.045(3) 0.003(2) 0.0072(19) 0.0088(19)
C4 0.022(2) 0.029(2) 0.049(3) -0.007(2) -0.0028(19) 0.0028(17)
C8 0.0209(19) 0.024(2) 0.031(2) 0.0006(17) 0.0013(16) 0.0028(16)
C10 0.040(3) 0.027(2) 0.031(2) -0.0031(18) 0.0066(19) 0.0017(19)
C3 0.027(2) 0.033(2) 0.055(3) -0.012(2) -0.008(2) -0.002(2)
C11 0.038(3) 0.030(2) 0.038(3) 0.000(2) 0.011(2) 0.008(2)
C9 0.027(2) 0.030(2) 0.030(2) -0.0036(19) 0.0021(17) 0.0008(19)
C1 0.021(2) 0.041(3) 0.062(3) -0.010(3) -0.011(2) 0.006(2)
C2 0.023(2) 0.043(3) 0.048(3) -0.008(2) -0.010(2) -0.001(2)
Tb1 0.02448(19) 0.01965(18) 0.0321(2) 0.000 -0.00110(12) 0.000
O7 0.0298(17) 0.0242(16) 0.0417(19) -0.0046(14) -0.0089(14) 0.0017(13)
O8 0.031(2) 0.020(2) 0.046(3) 0.000 0.000(2) 0.000
O3 0.041(3) 0.061(3) 0.082(4) 0.008(2) 0.029(2) 0.0133(19)
N1 0.037(2) 0.041(3) 0.052(3) 0.0112(18) 0.021(2) 0.0107(17)
N3 0.016(2) 0.024(2) 0.040(3) 0.000 -0.004(2) 0.000
O6 0.051(2) 0.042(2) 0.047(2) 0.0135(18) -0.0045(18) 0.0034(19)
O4 0.119(4) 0.034(2) 0.053(3) 0.0048(18) -0.030(3) 0.000(2)
N2 0.045(2) 0.030(2) 0.034(2) 0.0075(17) 0.0023(17) 0.0021(18)
O2 0.056(3) 0.081(3) 0.106(4) 0.049(3) 0.031(3) 0.025(3)
O5 0.062(3) 0.0332(19) 0.056(2) 0.0141(18) -0.017(2) -0.0176(18)
O1 0.060(3) 0.065(3) 0.117(4) 0.045(3) 0.047(3) 0.034(2)

loop_
_atom_type_symbol
_atom_type_description
_atom_type_scat_dispersion_real
_atom_type_scat_dispersion_imag
_atom_type_scat_source
C C 0.0033 0.0016 'International Tables Vol C Tables 4.2.6.8 and 6.1.1.4'
H H 0.0000 0.0000 'International Tables Vol C Tables 4.2.6.8 and 6.1.1.4'
N N 0.0061 0.0033 'International Tables Vol C Tables 4.2.6.8 and 6.1.1.4'
O O 0.0106 0.0060 'International Tables Vol C Tables 4.2.6.8 and 6.1.1.4'
Tb Tb -0.1723 4.1537 'International Tables Vol C Tables 4.2.6.8 and 6.1.1.4'

loop_
_geom_angle_atom_site_label_1
_geom_angle_atom_site_label_2
_geom_angle_atom_site_label_3
_geom_angle
_geom_angle_site_symmetry_1
_geom_angle_site_symmetry_3
C8 N5 C12 121.3(4) . .
C5 N4 C1 121.1(5) . .
N6 C6 C7 118.2(4) 7 .
N6 C6 C5 110.9(4) 7 .
C7 C6 C5 130.9(4) . .
C7 N6 C6 123.5(4) . 7
N6 C7 C6 118.3(4) . .
N6 C7 C8 111.2(4) . .
C6 C7 C8 130.5(4) . .
N4 C5 C4 119.7(4) . .
N4 C5 C6 119.6(4) . .
C4 C5 C6 120.8(4) . .
N5 C12 C11 122.2(5) . .
N5 C12 H12 118.9 . .
C11 C12 H12 118.9 . .
C5 C4 C3 120.0(5) . .
C5 C4 H4 120.0 . .
C3 C4 H4 120.0 . .
N5 C8 C9 119.6(4) . .
N5 C8 C7 120.1(4) . .
C9 C8 C7 120.3(4) . .
C9 C10 C11 119.7(5) . .
C9 C10 H10 120.1 . .
C11 C10 H10 120.1 . .
C2 C3 C4 119.1(5) . .
C2 C3 H3 120.4 . .
C4 C3 H3 120.4 . .
C12 C11 C10 117.8(4) . .
C12 C11 H11 121.1 . .
C10 C11 H11 121.1 . .
C10 C9 C8 119.4(4) . .
C10 C9 H9 120.3 . .
C8 C9 H9 120.3 . .
N4 C1 C2 121.4(5) . .
N4 C1 H1 119.3 . .
C2 C1 H1 119.3 . .
C3 C2 C1 118.7(5) . .
C3 C2 H2 120.6 . .
C1 C2 H2 120.6 . .
O5 Tb1 O5 72.3(2) 2 .
O5 Tb1 O4 121.63(15) 2 .
O5 Tb1 O4 51.72(15) . .
O5 Tb1 O4 51.72(15) 2 2
O5 Tb1 O4 121.63(15) . 2
O4 Tb1 O4 173.2(2) . 2
O5 Tb1 O1 117.34(17) 2 2
O5 Tb1 O1 97.1(2) . 2
O4 Tb1 O1 87.5(3) . 2
O4 Tb1 O1 95.0(3) 2 2
O5 Tb1 O1 97.1(2) 2 .
O5 Tb1 O1 117.34(17) . .
O4 Tb1 O1 95.0(3) . .
O4 Tb1 O1 87.5(3) 2 .
O1 Tb1 O1 137.7(3) 2 .
O5 Tb1 O7 167.83(15) 2 2
O5 Tb1 O7 118.52(13) . 2
O4 Tb1 O7 67.66(13) . 2
O4 Tb1 O7 119.10(13) 2 2
O1 Tb1 O7 68.72(14) 2 2
O1 Tb1 O7 73.27(19) . 2
O5 Tb1 O7 118.52(13) 2 .
O5 Tb1 O7 167.83(15) . .
O4 Tb1 O7 119.10(13) . .
O4 Tb1 O7 67.66(13) 2 .
O1 Tb1 O7 73.27(19) 2 .
O1 Tb1 O7 68.72(14) . .
O7 Tb1 O7 51.45(16) 2 .
O5 Tb1 O2 68.74(18) 2 2
O5 Tb1 O2 74.0(2) . 2
O4 Tb1 O2 105.3(3) . 2
O4 Tb1 O2 71.9(3) 2 2
O1 Tb1 O2 49.50(17) 2 2
O1 Tb1 O2 159.3(3) . 2
O7 Tb1 O2 118.22(15) 2 2
O7 Tb1 O2 103.89(19) . 2
O5 Tb1 O2 73.9(2) 2 .
O5 Tb1 O2 68.74(18) . .
O4 Tb1 O2 71.9(3) . .
O4 Tb1 O2 105.3(3) 2 .
O1 Tb1 O2 159.3(3) 2 .
O1 Tb1 O2 49.50(17) . .
O7 Tb1 O2 103.89(19) 2 .
O7 Tb1 O2 118.22(15) . .
O2 Tb1 O2 133.4(3) 2 .
O5 Tb1 N2 25.43(13) 2 2
O5 Tb1 N2 96.46(14) . 2
O4 Tb1 N2 147.02(14) . 2
O4 Tb1 N2 26.30(14) 2 2
O1 Tb1 N2 107.39(17) 2 2
O1 Tb1 N2 93.1(2) . 2
O7 Tb1 N2 144.97(12) 2 2
O7 Tb1 N2 93.62(12) . 2
O2 Tb1 N2 67.49(17) 2 2
O2 Tb1 N2 89.7(2) . 2
O5 Tb1 N2 96.46(14) 2 .
O5 Tb1 N2 25.43(13) . .
O4 Tb1 N2 26.30(14) . .
O4 Tb1 N2 147.02(14) 2 .
O1 Tb1 N2 93.1(2) 2 .
O1 Tb1 N2 107.39(17) . .
O7 Tb1 N2 93.62(12) 2 .
O7 Tb1 N2 144.97(12) . .
O2 Tb1 N2 89.7(2) 2 .
O2 Tb1 N2 67.49(17) . .
N2 Tb1 N2 121.39(18) 2 .
N3 O7 Tb1 95.8(3) . .
O3 N1 O1 124.2(5) . .
O3 N1 O2 121.7(5) . .
O1 N1 O2 113.9(5) . .
O3 N1 Tb1 175.4(5) . .
O1 N1 Tb1 56.3(3) . .
O2 N1 Tb1 58.5(3) . .
O8 N3 O7 121.5(3) . 2
O8 N3 O7 121.5(3) . .
O7 N3 O7 116.9(5) 2 .
O8 N3 Tb1 180.0 . .
O7 N3 Tb1 58.5(3) 2 .
O7 N3 Tb1 58.5(3) . .
N2 O4 Tb1 95.8(3) . .
O6 N2 O5 123.1(5) . .
O6 N2 O4 122.1(5) . .
O5 N2 O4 114.7(5) . .
O6 N2 Tb1 175.3(4) . .
O5 N2 Tb1 56.8(2) . .
O4 N2 Tb1 57.9(3) . .
N1 O2 Tb1 96.2(4) . .
N2 O5 Tb1 97.7(3) . .
N1 O1 Tb1 99.4(4) . .

loop_
_geom_bond_atom_site_label_1
_geom_bond_atom_site_label_2
_geom_bond_distance
_geom_bond_site_symmetry_2
N5 C8 1.336(6) .
N5 C12 1.344(6) .
N4 C5 1.342(6) .
N4 C1 1.338(6) .
C6 N6 1.335(6) 7
C6 C7 1.423(6) .
C6 C5 1.496(6) .
N6 C7 1.328(6) .
N6 C6 1.335(6) 7
C7 C8 1.509(6) .
C5 C4 1.388(7) .
C12 C11 1.373(8) .
C12 H12 0.9300 .
C4 C3 1.388(7) .
C4 H4 0.9300 .
C8 C9 1.391(7) .
C10 C9 1.397(7) .
C10 C11 1.388(7) .
C10 H10 0.9300 .
C3 C2 1.378(8) .
C3 H3 0.9300 .
C11 H11 0.9300 .
C9 H9 0.9300 .
C1 C2 1.388(8) .
C1 H1 0.9300 .
C2 H2 0.9300 .
Tb1 O5 2.426(4) 2
Tb1 O5 2.426(4) .
Tb1 O4 2.446(5) .
Tb1 O4 2.446(5) 2
Tb1 O1 2.455(5) 2
Tb1 O1 2.455(5) .
Tb1 O7 2.481(4) 2
Tb1 O7 2.481(3) .
Tb1 O2 2.496(5) 2
Tb1 O2 2.496(5) .
Tb1 N2 2.872(4) 2
Tb1 N2 2.872(4) .
O7 N3 1.264(4) .
O8 N3 1.232(7) .
O3 N1 1.212(7) .
N1 O1 1.218(7) .
N1 O2 1.256(7) .
N3 O7 1.264(4) 2
O6 N2 1.209(6) .
O4 N2 1.279(6) .
N2 O5 1.244(6) .

loop_
_geom_torsion_atom_site_label_1
_geom_torsion_atom_site_label_2
_geom_torsion_atom_site_label_3
_geom_torsion_atom_site_label_4
_geom_torsion
_geom_torsion_site_symmetry_1
_geom_torsion_site_symmetry_4
C6 N6 C7 C6 -1.3(8) 7 .
C6 N6 C7 C8 179.3(4) 7 .
N6 C6 C7 N6 1.3(7) 7 .
C5 C6 C7 N6 -178.6(5) . .
N6 C6 C7 C8 -179.5(4) 7 .
C5 C6 C7 C8 0.7(8) . .
C1 N4 C5 C4 0.8(8) . .
C1 N4 C5 C6 -178.3(5) . .
N6 C6 C5 N4 167.6(5) 7 .
C7 C6 C5 N4 -12.6(8) . .
N6 C6 C5 C4 -11.6(7) 7 .
C7 C6 C5 C4 168.3(5) . .
C8 N5 C12 C11 -1.5(8) . .
N4 C5 C4 C3 -1.0(8) . .
C6 C5 C4 C3 178.2(5) . .
C12 N5 C8 C9 2.9(7) . .
C12 N5 C8 C7 -178.2(4) . .
N6 C7 C8 N5 -174.1(4) . .
C6 C7 C8 N5 6.6(8) . .
N6 C7 C8 C9 4.8(6) . .
C6 C7 C8 C9 -174.5(5) . .
C5 C4 C3 C2 -0.1(9) . .
N5 C12 C11 C10 -0.6(8) . .
C9 C10 C11 C12 1.3(7) . .
C11 C10 C9 C8 0.0(7) . .
N5 C8 C9 C10 -2.1(7) . .
C7 C8 C9 C10 179.0(4) . .
C5 N4 C1 C2 0.5(9) . .
C4 C3 C2 C1 1.4(10) . .
N4 C1 C2 C3 -1.6(10) . .
O5 Tb1 O7 N3 -171.70(19) 2 .
O5 Tb1 O7 N3 37.0(7) . .
O4 Tb1 O7 N3 -1.5(3) . .
O4 Tb1 O7 N3 178.6(3) 2 .
O1 Tb1 O7 N3 75.8(2) 2 .
O1 Tb1 O7 N3 -85.1(3) . .
O7 Tb1 O7 N3 0.0 2 .
O2 Tb1 O7 N3 115.2(2) 2 .
O2 Tb1 O7 N3 -85.5(3) . .
N2 Tb1 O7 N3 -177.1(2) 2 .
N2 Tb1 O7 N3 5.1(4) . .
O5 Tb1 N1 O3 -149(5) 2 .
O5 Tb1 N1 O3 -77(5) . .
O4 Tb1 N1 O3 -27(5) . .
O4 Tb1 N1 O3 160(5) 2 .
O1 Tb1 N1 O3 37(5) 2 .
O1 Tb1 N1 O3 98(5) . .
O7 Tb1 N1 O3 41(5) 2 .
O7 Tb1 N1 O3 92(5) . .
O2 Tb1 N1 O3 -134(5) 2 .
O2 Tb1 N1 O3 -93(5) . .
N2 Tb1 N1 O3 -174(5) 2 .
N2 Tb1 N1 O3 -53(5) . .
O5 Tb1 N1 O1 112.9(5) 2 .
O5 Tb1 N1 O1 -174.9(5) . .
O4 Tb1 N1 O1 -124.5(5) . .
O4 Tb1 N1 O1 62.3(5) 2 .
O1 Tb1 N1 O1 -61.0(10) 2 .
O7 Tb1 N1 O1 -56.5(5) 2 .
O7 Tb1 N1 O1 -5.5(5) . .
O2 Tb1 N1 O1 128.4(7) 2 .
O2 Tb1 N1 O1 168.8(8) . .
N2 Tb1 N1 O1 88.3(5) 2 .
N2 Tb1 N1 O1 -150.4(5) . .
O5 Tb1 N1 O2 -55.9(5) 2 .
O5 Tb1 N1 O2 16.2(5) . .
O4 Tb1 N1 O2 66.6(5) . .
O4 Tb1 N1 O2 -106.5(5) 2 .
O1 Tb1 N1 O2 130.2(7) 2 .
O1 Tb1 N1 O2 -168.8(8) . .
O7 Tb1 N1 O2 134.6(5) 2 .
O7 Tb1 N1 O2 -174.3(5) . .
O2 Tb1 N1 O2 -40.4(10) 2 .
N2 Tb1 N1 O2 -80.5(5) 2 .
N2 Tb1 N1 O2 40.7(5) . .
Tb1 O7 N3 O8 180.0 . .
Tb1 O7 N3 O7 0.0 . 2
O5 Tb1 N3 O8 78(100) 2 .
O5 Tb1 N3 O8 -102(100) . .
O4 Tb1 N3 O8 -116(100) . .
O4 Tb1 N3 O8 64(100) 2 .
O1 Tb1 N3 O8 -30(100) 2 .
O1 Tb1 N3 O8 150(100) . .
O7 Tb1 N3 O8 -115(100) 2 .
O7 Tb1 N3 O8 65(100) . .
O2 Tb1 N3 O8 -8(100) 2 .
O2 Tb1 N3 O8 172(100) . .
N2 Tb1 N3 O8 69(100) 2 .
N2 Tb1 N3 O8 -111(100) . .
O5 Tb1 N3 O7 -167.6(3) 2 2
O5 Tb1 N3 O7 12.4(3) . 2
O4 Tb1 N3 O7 -1.3(3) . 2
O4 Tb1 N3 O7 178.7(3) 2 2
O1 Tb1 N3 O7 84.7(3) 2 2
O1 Tb1 N3 O7 -95.3(3) . 2
O7 Tb1 N3 O7 180.0 . 2
O2 Tb1 N3 O7 107.0(3) 2 2
O2 Tb1 N3 O7 -73.0(3) . 2
N2 Tb1 N3 O7 -176.7(2) 2 2
N2 Tb1 N3 O7 3.3(2) . 2
O5 Tb1 N3 O7 12.4(3) 2 .
O5 Tb1 N3 O7 -167.6(3) . .
O4 Tb1 N3 O7 178.7(3) . .
O4 Tb1 N3 O7 -1.3(3) 2 .
O1 Tb1 N3 O7 -95.3(3) 2 .
O1 Tb1 N3 O7 84.7(3) . .
O7 Tb1 N3 O7 180.0 2 .
O2 Tb1 N3 O7 -73.0(3) 2 .
O2 Tb1 N3 O7 107.0(3) . .
N2 Tb1 N3 O7 3.3(2) 2 .
N2 Tb1 N3 O7 -176.7(2) . .
O5 Tb1 O4 N2 -18.6(6) 2 .
O5 Tb1 O4 N2 1.1(4) . .
O4 Tb1 O4 N2 -9.1(5) 2 .
O1 Tb1 O4 N2 102.3(5) 2 .
O1 Tb1 O4 N2 -120.1(5) . .
O7 Tb1 O4 N2 170.3(5) 2 .
O7 Tb1 O4 N2 171.5(4) . .
O2 Tb1 O4 N2 55.6(5) 2 .
O2 Tb1 O4 N2 -75.7(5) . .
N2 Tb1 O4 N2 -16.5(8) 2 .
Tb1 O4 N2 O6 174.5(5) . .
Tb1 O4 N2 O5 -1.9(6) . .
O5 Tb1 N2 O6 73(5) 2 .
O5 Tb1 N2 O6 91(5) . .
O4 Tb1 N2 O6 -91(5) . .
O4 Tb1 N2 O6 87(5) 2 .
O1 Tb1 N2 O6 -169(5) 2 .
O1 Tb1 N2 O6 -27(5) . .
O7 Tb1 N2 O6 -100(5) 2 .
O7 Tb1 N2 O6 -104(5) . .
O2 Tb1 N2 O6 142(5) 2 .
O2 Tb1 N2 O6 3(5) . .
N2 Tb1 N2 O6 78(5) 2 .
O5 Tb1 N2 O5 -17.9(5) 2 .
O4 Tb1 N2 O5 177.9(7) . .
O4 Tb1 N2 O5 -4.0(6) 2 .
O1 Tb1 N2 O5 100.0(4) 2 .
O1 Tb1 N2 O5 -117.5(4) . .
O7 Tb1 N2 O5 168.9(4) 2 .
O7 Tb1 N2 O5 164.9(3) . .
O2 Tb1 N2 O5 50.6(4) 2 .
O2 Tb1 N2 O5 -87.6(4) . .
N2 Tb1 N2 O5 -12.5(3) 2 .
O5 Tb1 N2 O4 164.2(5) 2 .
O5 Tb1 N2 O4 -177.9(7) . .
O4 Tb1 N2 O4 178.04(11) 2 .
O1 Tb1 N2 O4 -77.9(5) 2 .
O1 Tb1 N2 O4 64.6(5) . .
O7 Tb1 N2 O4 -9.0(5) 2 .
O7 Tb1 N2 O4 -13.0(6) . .
O2 Tb1 N2 O4 -127.3(5) 2 .
O2 Tb1 N2 O4 94.5(5) . .
N2 Tb1 N2 O4 169.5(5) 2 .
O3 N1 O2 Tb1 174.6(6) . .
O1 N1 O2 Tb1 -10.1(7) . .
O5 Tb1 O2 N1 120.6(5) 2 .
O5 Tb1 O2 N1 -162.6(6) . .
O4 Tb1 O2 N1 -107.5(5) . .
O4 Tb1 O2 N1 78.9(5) 2 .
O1 Tb1 O2 N1 -113.3(5) 2 .
O1 Tb1 O2 N1 6.0(4) . .
O7 Tb1 O2 N1 -47.0(5) 2 .
O7 Tb1 O2 N1 6.4(6) . .
O2 Tb1 O2 N1 158.3(5) 2 .
N2 Tb1 O2 N1 100.4(5) 2 .
N2 Tb1 O2 N1 -135.2(5) . .
O6 N2 O5 Tb1 -174.4(5) . .
O4 N2 O5 Tb1 1.9(6) . .
O5 Tb1 O5 N2 161.3(5) 2 .
O4 Tb1 O5 N2 -1.2(4) . .
O4 Tb1 O5 N2 177.4(4) 2 .
O1 Tb1 O5 N2 -82.3(4) 2 .
O1 Tb1 O5 N2 72.3(4) . .
O7 Tb1 O5 N2 -12.6(4) 2 .
O7 Tb1 O5 N2 -45.0(8) . .
O2 Tb1 O5 N2 -126.4(4) 2 .
O2 Tb1 O5 N2 82.1(4) . .
N2 Tb1 O5 N2 169.2(3) 2 .
O3 N1 O1 Tb1 -174.5(6) . .
O2 N1 O1 Tb1 10.4(7) . .
O5 Tb1 O1 N1 -68.0(5) 2 .
O5 Tb1 O1 N1 5.7(6) . .
O4 Tb1 O1 N1 54.8(5) . .
O4 Tb1 O1 N1 -118.9(5) 2 .
O1 Tb1 O1 N1 146.5(5) 2 .
O7 Tb1 O1 N1 119.6(5) 2 .
O7 Tb1 O1 N1 174.1(6) . .
O2 Tb1 O1 N1 -113.4(6) 2 .
O2 Tb1 O1 N1 -6.3(4) . .
N2 Tb1 O1 N1 -93.2(5) 2 .
N2 Tb1 O1 N1 31.1(5) . .
